data_7152277
loop_
_publ_author_name
'Sch\"afer, Christian'
'Miesch, Michel'
'Miesch, Laurence'

_publ_section_title
;
 Intramolecular reductive ketone-alkynoate coupling reaction promoted by
 (\h(2)-propene)titanium.
;
_journal_issue 16
_journal_name_full 'Organic &amp; biomolecular chemistry'
_journal_page_first 3253
_journal_page_last 3257
_journal_paper_doi 10.1039/c2ob07049a
_journal_volume 10
_journal_year 2012
_chemical_absolute_configuration rm
_chemical_formula_moiety 'C14 H22 O3'
_chemical_formula_sum 'C14 H22 O3'
_chemical_formula_weight 238.32
_chemical_name_systematic
;
?
;
_space_group_IT_number 19
_symmetry_cell_setting orthorhombic
_symmetry_space_group_name_Hall 'P 2ac 2ab'
_symmetry_space_group_name_H-M 'P 21 21 21'
_atom_sites_solution_hydrogens geom
_atom_sites_solution_primary direct
_atom_sites_solution_secondary difmap
_audit_creation_method SHELXL-97
_cell_angle_alpha 90.00
_cell_angle_beta 90.00
_cell_angle_gamma 90.00
_cell_formula_units_Z 4
_cell_length_a 8.0156(2)
_cell_length_b 8.4956(4)
_cell_length_c 19.4087(10)
_cell_measurement_reflns_used 12240
_cell_measurement_temperature 173(2)
_cell_measurement_theta_max 27.485
_cell_measurement_theta_min 0.998
_cell_volume 1321.68(10)
_computing_cell_refinement 'Denzo (Nonius B.V., 1998)'
_computing_data_collection 'Collect (Nonius B.V., 1998)'
_computing_data_reduction 'Denzo (Nonius B.V., 1998)'
_computing_molecular_graphics 'PLATON 98 (Spek, 1998)'
_computing_publication_material 'SHELXL-97 (Sheldrick, 1997)'
_computing_structure_refinement 'SHELXL-97 (Sheldrick, 1997)'
_computing_structure_solution 'SHELXS-97 (Sheldrick, 1997)'
_diffrn_ambient_temperature 173(2)
_diffrn_measured_fraction_theta_full 0.999
_diffrn_measured_fraction_theta_max 0.999
_diffrn_measurement_device_type KappaCCD
_diffrn_measurement_method 'phi and omega scans'
_diffrn_radiation_monochromator graphite
_diffrn_radiation_source 'fine-focus sealed tube'
_diffrn_radiation_type MoK\a
_diffrn_radiation_wavelength 0.71073
_diffrn_reflns_av_R_equivalents 0.1199
_diffrn_reflns_av_sigmaI/netI 0.0537
_diffrn_reflns_limit_h_max 7
_diffrn_reflns_limit_h_min -10
_diffrn_reflns_limit_k_max 11
_diffrn_reflns_limit_k_min -10
_diffrn_reflns_limit_l_max 14
_diffrn_reflns_limit_l_min -25
_diffrn_reflns_number 11661
_diffrn_reflns_theta_full 27.47
_diffrn_reflns_theta_max 27.47
_diffrn_reflns_theta_min 2.10
_exptl_absorpt_coefficient_mu 0.082
_exptl_absorpt_correction_type none
_exptl_crystal_colour colorless
_exptl_crystal_density_diffrn 1.198
_exptl_crystal_density_method 'not measured'
_exptl_crystal_description prism
_exptl_crystal_F_000 520
_exptl_crystal_size_max 0.50
_exptl_crystal_size_mid 0.20
_exptl_crystal_size_min 0.20
_refine_diff_density_max 0.384
_refine_diff_density_min -0.401
_refine_diff_density_rms 0.100
_refine_ls_abs_structure_details 'Flack H D (1983), Acta Cryst. A39, 876-881'
_refine_ls_abs_structure_Flack -10(10)
_refine_ls_extinction_method none
_refine_ls_goodness_of_fit_ref 1.153
_refine_ls_hydrogen_treatment mixed
_refine_ls_matrix_type full
_refine_ls_number_parameters 160
_refine_ls_number_reflns 1758
_refine_ls_number_restraints 0
_refine_ls_restrained_S_all 1.153
_refine_ls_R_factor_all 0.0825
_refine_ls_R_factor_gt 0.0693
_refine_ls_shift/su_max 0.000
_refine_ls_shift/su_mean 0.000
_refine_ls_structure_factor_coef Fsqd
_refine_ls_weighting_details 'calc w=1/[\s^2^(Fo^2^)+(0.0990P)^2^+0.7852P] where P=(Fo^2^+2Fc^2^)/3'
_refine_ls_weighting_scheme calc
_refine_ls_wR_factor_gt 0.1803
_refine_ls_wR_factor_ref 0.1940
_reflns_number_gt 1516
_reflns_number_total 1758
_reflns_threshold_expression I>2sigma(I)
_cod_data_source_file c2ob07049a.txt
_cod_data_source_block mmlm100331
_cod_depositor_comments
;
The following automatic conversions were performed:

'_symmetry_cell_setting' value 'Orthorhombic' changed to
'orthorhombic' according to
/home/saulius/struct/CIF-dictionaries/cif_core.dic dictionary named
'cif_core.dic' version 2.4.1 from 2010-06-29.

Automatic conversion script
Id: cif_fix_values 1715 2011-07-08 13:25:40Z adriana 
;
_cod_database_code 7152277

loop_
_symmetry_equiv_pos_as_xyz
'x, y, z'
'-x+1/2, -y, z+1/2'
'x+1/2, -y+1/2, -z'
'-x, y+1/2, -z+1/2'

loop_
_atom_site_label
_atom_site_type_symbol
_atom_site_fract_x
_atom_site_fract_y
_atom_site_fract_z
_atom_site_U_iso_or_equiv
_atom_site_adp_type
_atom_site_occupancy
_atom_site_symmetry_multiplicity
_atom_site_calc_flag
_atom_site_refinement_flags
C1 C 0.7635(4) 0.1924(4) 0.16275(19) 0.0231(8) Uani 1 1 d .
C2 C 0.6979(5) 0.2166(5) 0.23647(19) 0.0283(8) Uani 1 1 d .
H2A H 0.7799 0.2755 0.2646 0.034 Uiso 1 1 calc R
H2B H 0.6756 0.1140 0.2589 0.034 Uiso 1 1 calc R
C3 C 0.5357(5) 0.3113(6) 0.2282(2) 0.0336(9) Uani 1 1 d .
H3A H 0.5330 0.4001 0.2613 0.040 Uiso 1 1 calc R
H3B H 0.4375 0.2433 0.2367 0.040 Uiso 1 1 calc R
C4 C 0.5340(5) 0.3733(5) 0.1536(2) 0.0314(9) Uani 1 1 d .
H4A H 0.5043 0.4863 0.1526 0.038 Uiso 1 1 calc R
H4B H 0.4519 0.3144 0.1255 0.038 Uiso 1 1 calc R
C5 C 0.7123(5) 0.3481(5) 0.1254(2) 0.0286(8) Uani 1 1 d .
C6 C 0.7155(6) 0.3309(6) 0.0473(2) 0.0449(12) Uani 1 1 d .
H6A H 0.6823 0.4306 0.0259 0.067 Uiso 1 1 calc R
H6B H 0.6376 0.2478 0.0333 0.067 Uiso 1 1 calc R
H6C H 0.8285 0.3031 0.0323 0.067 Uiso 1 1 calc R
C7 C 0.8238(5) 0.4835(5) 0.1493(3) 0.0375(10) Uani 1 1 d .
H7A H 0.8005 0.5056 0.1985 0.045 Uiso 1 1 calc R
H7B H 0.7955 0.5792 0.1226 0.045 Uiso 1 1 calc R
C8 C 1.0101(6) 0.4491(5) 0.1408(3) 0.0455(12) Uani 1 1 d .
H8A H 1.0362 0.4341 0.0914 0.055 Uiso 1 1 calc R
H8B H 1.0759 0.5396 0.1579 0.055 Uiso 1 1 calc R
C9 C 1.0574(5) 0.3011(5) 0.1810(2) 0.0370(10) Uani 1 1 d .
H9A H 1.1764 0.2762 0.1728 0.044 Uiso 1 1 calc R
H9B H 1.0425 0.3205 0.2309 0.044 Uiso 1 1 calc R
C10 C 0.9517(5) 0.1634(5) 0.15953(19) 0.0260(8) Uani 1 1 d .
C11 C 1.0089(4) 0.0265(5) 0.13563(19) 0.0242(8) Uani 1 1 d .
H11 H 0.9280 -0.0517 0.1252 0.029 Uiso 1 1 calc R
C12 C 1.1855(4) -0.0162(5) 0.12364(18) 0.0243(8) Uani 1 1 d .
C13 C 1.3598(5) -0.2013(5) 0.0672(2) 0.0340(10) Uani 1 1 d .
H13A H 1.4241 -0.2317 0.1087 0.041 Uiso 1 1 calc R
H13B H 1.4204 -0.1158 0.0432 0.041 Uiso 1 1 calc R
C14 C 1.3391(6) -0.3397(5) 0.0205(2) 0.0400(11) Uani 1 1 d .
H14A H 1.2785 -0.4232 0.0447 0.060 Uiso 1 1 calc R
H14B H 1.4492 -0.3787 0.0066 0.060 Uiso 1 1 calc R
H14C H 1.2762 -0.3079 -0.0205 0.060 Uiso 1 1 calc R
O1 O 0.6825(4) 0.0599(3) 0.13241(15) 0.0308(7) Uani 1 1 d .
O2 O 1.3097(4) 0.0539(4) 0.14285(17) 0.0382(8) Uani 1 1 d .
O3 O 1.1942(3) -0.1489(3) 0.08655(13) 0.0278(6) Uani 1 1 d .
H1 H 0.583(7) 0.067(6) 0.136(2) 0.032(13) Uiso 1 1 d .

loop_
_atom_site_aniso_label
_atom_site_aniso_U_11
_atom_site_aniso_U_22
_atom_site_aniso_U_33
_atom_site_aniso_U_23
_atom_site_aniso_U_13
_atom_site_aniso_U_12
C1 0.0198(17) 0.0199(18) 0.0295(18) -0.0026(14) 0.0012(14) -0.0033(13)
C2 0.0216(17) 0.031(2) 0.0323(18) -0.0016(16) 0.0018(15) 0.0014(17)
C3 0.0175(18) 0.046(2) 0.038(2) -0.0084(19) 0.0029(15) 0.0044(18)
C4 0.0195(19) 0.032(2) 0.043(2) 0.0001(18) 0.0012(16) 0.0061(16)
C5 0.0204(18) 0.029(2) 0.036(2) 0.0028(16) 0.0026(16) -0.0010(17)
C6 0.034(2) 0.062(3) 0.038(2) 0.011(2) 0.0024(18) 0.007(2)
C7 0.031(2) 0.0173(18) 0.064(3) 0.0033(18) 0.003(2) -0.0011(17)
C8 0.028(2) 0.030(2) 0.079(4) -0.005(2) 0.008(2) -0.0100(19)
C9 0.0180(18) 0.033(2) 0.060(3) -0.013(2) -0.0001(18) -0.0045(17)
C10 0.0208(18) 0.028(2) 0.0287(17) 0.0000(15) -0.0009(14) 0.0003(15)
C11 0.0168(17) 0.0255(19) 0.0304(18) -0.0017(15) -0.0011(15) 0.0003(15)
C12 0.0177(16) 0.0243(18) 0.0308(17) 0.0016(14) -0.0016(15) 0.0031(15)
C13 0.0190(18) 0.040(2) 0.043(2) -0.0014(18) 0.0053(16) 0.0090(18)
C14 0.031(2) 0.039(2) 0.050(2) -0.010(2) 0.0057(19) 0.009(2)
O1 0.0156(14) 0.0297(15) 0.0470(17) -0.0089(12) 0.0007(12) -0.0024(11)
O2 0.0142(13) 0.0410(18) 0.0595(19) -0.0121(14) -0.0039(13) 0.0015(13)
O3 0.0166(12) 0.0279(14) 0.0389(14) -0.0052(11) 0.0017(11) 0.0048(11)

loop_
_atom_type_symbol
_atom_type_description
_atom_type_scat_dispersion_real
_atom_type_scat_dispersion_imag
_atom_type_scat_source
C C 0.0033 0.0000 'International Tables Vol C Tables 4.2.6.8 and 6.1.1.4'
H H 0.0000 0.0000 'International Tables Vol C Tables 4.2.6.8 and 6.1.1.4'
O O 0.0106 0.0000 'International Tables Vol C Tables 4.2.6.8 and 6.1.1.4'

loop_
_geom_angle_atom_site_label_1
_geom_angle_atom_site_label_2
_geom_angle_atom_site_label_3
_geom_angle
O1 C1 C10 107.7(3)
O1 C1 C2 109.5(3)
C10 C1 C2 113.4(3)
O1 C1 C5 110.9(3)
C10 C1 C5 112.1(3)
C2 C1 C5 103.2(3)
C1 C2 C3 105.2(3)
C1 C2 H2A 110.7
C3 C2 H2A 110.7
C1 C2 H2B 110.7
C3 C2 H2B 110.7
H2A C2 H2B 108.8
C2 C3 C4 106.5(3)
C2 C3 H3A 110.4
C4 C3 H3A 110.4
C2 C3 H3B 110.4
C4 C3 H3B 110.4
H3A C3 H3B 108.6
C3 C4 C5 106.1(3)
C3 C4 H4A 110.5
C5 C4 H4A 110.5
C3 C4 H4B 110.5
C5 C4 H4B 110.5
H4A C4 H4B 108.7
C6 C5 C7 111.4(4)
C6 C5 C4 112.4(3)
C7 C5 C4 109.2(3)
C6 C5 C1 112.1(4)
C7 C5 C1 110.0(3)
C4 C5 C1 101.3(3)
C5 C6 H6A 109.5
C5 C6 H6B 109.5
H6A C6 H6B 109.5
C5 C6 H6C 109.5
H6A C6 H6C 109.5
H6B C6 H6C 109.5
C5 C7 C8 113.2(4)
C5 C7 H7A 108.9
C8 C7 H7A 108.9
C5 C7 H7B 108.9
C8 C7 H7B 108.9
H7A C7 H7B 107.8
C9 C8 C7 110.2(4)
C9 C8 H8A 109.6
C7 C8 H8A 109.6
C9 C8 H8B 109.6
C7 C8 H8B 109.6
H8A C8 H8B 108.1
C10 C9 C8 111.1(3)
C10 C9 H9A 109.4
C8 C9 H9A 109.4
C10 C9 H9B 109.4
C8 C9 H9B 109.4
H9A C9 H9B 108.0
C11 C10 C9 125.6(4)
C11 C10 C1 119.6(3)
C9 C10 C1 114.8(3)
C10 C11 C12 126.7(4)
C10 C11 H11 116.7
C12 C11 H11 116.7
O2 C12 O3 122.2(3)
O2 C12 C11 127.8(3)
O3 C12 C11 109.9(3)
O3 C13 C14 107.3(3)
O3 C13 H13A 110.2
C14 C13 H13A 110.2
O3 C13 H13B 110.2
C14 C13 H13B 110.2
H13A C13 H13B 108.5
C13 C14 H14A 109.5
C13 C14 H14B 109.5
H14A C14 H14B 109.5
C13 C14 H14C 109.5
H14A C14 H14C 109.5
H14B C14 H14C 109.5
C1 O1 H1 111(3)
C12 O3 C13 116.5(3)

loop_
_geom_bond_atom_site_label_1
_geom_bond_atom_site_label_2
_geom_bond_distance
C1 O1 1.426(4)
C1 C10 1.530(5)
C1 C2 1.538(5)
C1 C5 1.563(5)
C2 C3 1.538(5)
C2 H2A 0.9900
C2 H2B 0.9900
C3 C4 1.541(6)
C3 H3A 0.9900
C3 H3B 0.9900
C4 C5 1.544(5)
C4 H4A 0.9900
C4 H4B 0.9900
C5 C6 1.524(6)
C5 C7 1.529(6)
C6 H6A 0.9800
C6 H6B 0.9800
C6 H6C 0.9800
C7 C8 1.530(6)
C7 H7A 0.9900
C7 H7B 0.9900
C8 C9 1.528(6)
C8 H8A 0.9900
C8 H8B 0.9900
C9 C10 1.503(5)
C9 H9A 0.9900
C9 H9B 0.9900
C10 C11 1.334(5)
C11 C12 1.480(5)
C11 H11 0.9500
C12 O2 1.219(5)
C12 O3 1.339(5)
C13 O3 1.449(4)
C13 C14 1.494(6)
C13 H13A 0.9900
C13 H13B 0.9900
C14 H14A 0.9800
C14 H14B 0.9800
C14 H14C 0.9800
O1 H1 0.80(6)

loop_
_geom_hbond_atom_site_label_D
_geom_hbond_atom_site_label_H
_geom_hbond_atom_site_label_A
_geom_hbond_distance_DH
_geom_hbond_distance_HA
_geom_hbond_distance_DA
_geom_hbond_angle_DHA
_geom_hbond_site_symmetry_A
O1 H1 O2 0.80(6) 2.20(6) 2.996(4) 172(5) 1_455

loop_
_geom_torsion_atom_site_label_1
_geom_torsion_atom_site_label_2
_geom_torsion_atom_site_label_3
_geom_torsion_atom_site_label_4
_geom_torsion
O1 C1 C2 C3 -83.6(4)
C10 C1 C2 C3 156.1(3)
C5 C1 C2 C3 34.6(4)
C1 C2 C3 C4 -13.4(4)
C2 C3 C4 C5 -13.3(5)
C3 C4 C5 C6 153.7(4)
C3 C4 C5 C7 -82.1(4)
C3 C4 C5 C1 34.0(4)
O1 C1 C5 C6 -44.9(4)
C10 C1 C5 C6 75.6(4)
C2 C1 C5 C6 -162.1(3)
O1 C1 C5 C7 -169.4(3)
C10 C1 C5 C7 -48.9(4)
C2 C1 C5 C7 73.4(4)
O1 C1 C5 C4 75.1(4)
C10 C1 C5 C4 -164.4(3)
C2 C1 C5 C4 -42.1(4)
C6 C5 C7 C8 -70.5(5)
C4 C5 C7 C8 164.7(4)
C1 C5 C7 C8 54.4(5)
C5 C7 C8 C9 -58.2(5)
C7 C8 C9 C10 55.6(5)
C8 C9 C10 C11 123.3(4)
C8 C9 C10 C1 -53.2(5)
O1 C1 C10 C11 -4.4(5)
C2 C1 C10 C11 116.9(4)
C5 C1 C10 C11 -126.7(4)
O1 C1 C10 C9 172.4(3)
C2 C1 C10 C9 -66.3(5)
C5 C1 C10 C9 50.1(4)
C9 C10 C11 C12 -1.8(6)
C1 C10 C11 C12 174.6(4)
C10 C11 C12 O2 12.4(6)
C10 C11 C12 O3 -167.3(4)
O2 C12 O3 C13 -3.1(5)
C11 C12 O3 C13 176.6(3)
C14 C13 O3 C12 -174.1(3)
